data_2008632
loop_
_publ_author_name
'Hensen, Karl'
'Lemke, Alexander'
'Bolte, Michael'

_publ_section_title
;
 Addition compounds of titanium tetrachloride with aromatic nitrogen
 bases
;
_journal_issue 6
_journal_name_full 'Acta Crystallographica Section C'
_journal_page_first 863
_journal_page_last 867
_journal_paper_doi 10.1107/S0108270199000554
_journal_volume 55
_journal_year 1999
_chemical_formula_iupac '[TiCl4 (C6 H7 N)2 ]'
_chemical_formula_sum 'C12 H14 Cl4 N2 Ti'
_chemical_formula_weight 375.95
_chemical_name_systematic
;
 ?
;
_space_group_IT_number 53
_symmetry_cell_setting orthorhombic
_symmetry_space_group_name_Hall '-P 2ac 2'
_symmetry_space_group_name_H-M 'P m n a'
_audit_creation_method SHELXL-97
_cell_angle_alpha 90
_cell_angle_beta 90
_cell_angle_gamma 90
_cell_formula_units_Z 2
_cell_length_a 7.1840(10)
_cell_length_b 8.014(2)
_cell_length_c 14.151(3)
_cell_measurement_reflns_used 5612
_cell_measurement_temperature 173
_cell_measurement_theta_max 25.00
_cell_measurement_theta_min 1.00
_cell_volume 814.7(3)
_computing_cell_refinement SMART
_computing_data_collection 'SMART (Siemens, 1995)'
_computing_data_reduction 'SAINT (Siemens, 1995)'
_computing_molecular_graphics 'XP (Siemens, 1991)'
_computing_structure_refinement 'SHELXL97 (Sheldrick, 1997)'
_computing_structure_solution 'SHELXS97 (Sheldrick, 1990)'
_diffrn_ambient_temperature 173
_diffrn_measured_fraction_theta_full 0.907
_diffrn_measured_fraction_theta_max 0.907
_diffrn_measurement_device 'Siemens CCD three circle diffractometer'
_diffrn_measurement_method \w
_diffrn_radiation_monochromator 'highly oriented graphite crystal'
_diffrn_radiation_source 'fine-focus sealed tube'
_diffrn_radiation_type MoK\a
_diffrn_radiation_wavelength 0.71073
_diffrn_reflns_av_R_equivalents 0.0513
_diffrn_reflns_av_sigmaI/netI 0.0224
_diffrn_reflns_limit_h_max 8
_diffrn_reflns_limit_h_min -8
_diffrn_reflns_limit_k_max 9
_diffrn_reflns_limit_k_min -9
_diffrn_reflns_limit_l_max 17
_diffrn_reflns_limit_l_min -17
_diffrn_reflns_number 10329
_diffrn_reflns_theta_full 26.27
_diffrn_reflns_theta_max 26.27
_diffrn_reflns_theta_min 2.54
_diffrn_standards_decay_% 0
_diffrn_standards_interval_time 1080
_diffrn_standards_number 141
_exptl_absorpt_coefficient_mu 1.168
_exptl_absorpt_correction_T_max 0.8000
_exptl_absorpt_correction_T_min 0.6523
_exptl_absorpt_correction_type 'Empirical (SADABS; Sheldrick, 1996)'
_exptl_crystal_colour yellow
_exptl_crystal_density_diffrn 1.533
_exptl_crystal_density_method 'not measured'
_exptl_crystal_description block
_exptl_crystal_F_000 380
_exptl_crystal_size_max 0.40
_exptl_crystal_size_mid 0.20
_exptl_crystal_size_min 0.20
_refine_diff_density_max 0.280
_refine_diff_density_min -0.627
_refine_ls_extinction_method none
_refine_ls_goodness_of_fit_all 1.310
_refine_ls_goodness_of_fit_ref 1.310
_refine_ls_hydrogen_treatment mixed
_refine_ls_matrix_type full
_refine_ls_number_parameters 56
_refine_ls_number_reflns 892
_refine_ls_number_restraints 0
_refine_ls_restrained_S_all 1.310
_refine_ls_R_factor_all 0.0556
_refine_ls_R_factor_gt 0.0471
_refine_ls_R_factor_obs .0471
_refine_ls_shift/su_max 0.001
_refine_ls_shift/su_mean 0.000
_refine_ls_structure_factor_coef Fsqd
_refine_ls_weighting_details 'w = 1/[\s^2^(Fo^2^)+(0.0118P)^2^+2.7576P] where P=(Fo^2^+2Fc^2^)/3'
_refine_ls_weighting_scheme calc
_refine_ls_wR_factor_all .1086
_refine_ls_wR_factor_obs .1062
_refine_ls_wR_factor_ref 0.1086
_reflns_number_gt 780
_reflns_number_total 892
_reflns_threshold_expression I>2\s(I)
_cod_data_source_file sk1252.cif
_cod_data_source_block II
_cod_depositor_comments
;
The following automatic conversions were performed:
'_symmetry_cell_setting' value 'Orthorhombic' changed to 'orthorhombic'
according to '/home/saulius/struct/CIF-dictionaries/cif_core.dic'
dictionary named 'cif_core.dic' version 2.4.1 from 2010-06-29.

Automatic conversion script
Id: cif_fix_enum 1527 2010-12-29 10:47:43Z saulius 

The following automatic conversions were performed:

'_refine_ls_weighting_scheme' value 'calc w =
1/[\s^2^(Fo^2^)+(0.0118P)^2^+2.7576P] where P=(Fo^2^+2Fc^2^)/3' was
changed to 'calc'. New tag '_refine_ls_weighting_details' was
created. The value of the new tag was set to 'w =
1/[\s^2^(Fo^2^)+(0.0118P)^2^+2.7576P] where P=(Fo^2^+2Fc^2^)/3'.

Automatic conversion script
Id: cif_fix_values 3143 2015-03-26 13:38:13Z robertas 
;
_cod_database_code 2008632

loop_
_symmetry_equiv_pos_as_xyz
'x, y, z'
'-x+1/2, -y, z+1/2'
'-x+1/2, y, -z+1/2'
'x, -y, -z'
'-x, -y, -z'
'x-1/2, y, -z-1/2'
'x-1/2, -y, z-1/2'
'-x, y, z'

loop_
_atom_site_label
_atom_site_fract_x
_atom_site_fract_y
_atom_site_fract_z
_atom_site_U_iso_or_equiv
_atom_site_adp_type
_atom_site_calc_flag
_atom_site_refinement_flags
_atom_site_occupancy
_atom_site_disorder_assembly
_atom_site_disorder_group
_atom_site_type_symbol
Ti1 .0000 .5000 .5000 .0214(3) Uani d S 1 . . Ti
Cl1 .22593(17) .33137(14) .43608(7) .0443(4) Uani d . 1 . . Cl
N1 .0000 .6505(5) .3707(3) .0232(10) Uani d S 1 . . N
C2 .0000 .8186(7) .3744(4) .0294(12) Uani d S 1 . . C
H2 .0000 .8716 .4344 .035 Uiso calc SR 1 . . H
C3 .0000 .9169(7) .2939(4) .0291(13) Uani d S 1 . . C
H3 .0000 1.0350 .2997 .035 Uiso calc SR 1 . . H
C4 .0000 .8441(7) .2048(4) .0251(12) Uani d S 1 . . C
C41 .0000 .9468(7) .1151(4) .0334(13) Uani d S 1 . . C
H41A .0000 .8801 .0617 .040 Uiso d SPR .50 A 1 H
H41B .1106 1.0254 .1193 .040 Uiso d PR .50 A 1 H
H41C .0000 1.0728 .1376 .040 Uiso d SPR .50 A 2 H
H41D .1083 .9274 .0813 .040 Uiso d PR .50 A 2 H
C5 .0000 .6714(7) .2012(4) .0292(12) Uani d S 1 . . C
H5 .0000 .6156 .1419 .035 Uiso calc SR 1 . . H
C6 .0000 .5805(7) .2842(4) .0280(12) Uani d S 1 . . C
H6 .0000 .4622 .2800 .034 Uiso calc SR 1 . . H

loop_
_atom_site_aniso_label
_atom_site_aniso_U_11
_atom_site_aniso_U_22
_atom_site_aniso_U_33
_atom_site_aniso_U_12
_atom_site_aniso_U_13
_atom_site_aniso_U_23
Ti1 .0240(7) .0197(7) .0206(6) .000 .000 .0052(6)
Cl1 .0497(7) .0430(6) .0404(6) .0236(5) .0153(5) .0126(5)
N1 .028(2) .019(2) .023(2) .000 .000 .0029(18)
C2 .042(3) .024(3) .023(3) .000 .000 .004(2)
C3 .044(3) .015(3) .028(3) .000 .000 .006(2)
C4 .022(3) .024(3) .028(3) .000 .000 .008(2)
C41 .040(3) .032(3) .029(3) .000 .000 .010(2)
C5 .032(3) .031(3) .025(3) .000 .000 .000(2)
C6 .038(3) .020(3) .027(3) .000 .000 .003(2)

loop_
_atom_type_symbol
_atom_type_description
_atom_type_scat_dispersion_real
_atom_type_scat_dispersion_imag
_atom_type_scat_source
C C 0.0033 0.0016 'International Tables Vol C Tables 4.2.6.8 and 6.1.1.4'
H H 0.0000 0.0000 'International Tables Vol C Tables 4.2.6.8 and 6.1.1.4'
N N 0.0061 0.0033 'International Tables Vol C Tables 4.2.6.8 and 6.1.1.4'
Cl Cl 0.1484 0.1585 'International Tables Vol C Tables 4.2.6.8 and 6.1.1.4'
Ti Ti 0.2776 0.4457 'International Tables Vol C Tables 4.2.6.8 and 6.1.1.4'

loop_
_geom_angle_atom_site_label_1
_geom_angle_atom_site_label_2
_geom_angle_atom_site_label_3
_geom_angle_site_symmetry_1
_geom_angle_site_symmetry_3
_geom_angle
_geom_angle_publ_flag
N1 Ti1 N1 5_566 . 180.0 ?
N1 Ti1 Cl1 5_566 8 90.29(8) ?
N1 Ti1 Cl1 . 8 89.71(8) ?
N1 Ti1 Cl1 5_566 4_566 89.71(8) ?
N1 Ti1 Cl1 . 4_566 90.29(8) ?
Cl1 Ti1 Cl1 8 4_566 180.0 ?
N1 Ti1 Cl1 5_566 5_566 89.71(8) ?
N1 Ti1 Cl1 . 5_566 90.29(8) ?
Cl1 Ti1 Cl1 8 5_566 90.11(7) ?
Cl1 Ti1 Cl1 4_566 5_566 89.89(7) ?
N1 Ti1 Cl1 5_566 . 90.29(8) ?
N1 Ti1 Cl1 . . 89.71(8) y
Cl1 Ti1 Cl1 8 . 89.89(7) ?
Cl1 Ti1 Cl1 4_566 . 90.11(7) ?
Cl1 Ti1 Cl1 5_566 . 180.0 ?
C6 N1 C2 . . 116.8(5) ?
C6 N1 Ti1 . . 122.0(3) ?
C2 N1 Ti1 . . 121.2(4) ?
N1 C2 C3 . . 122.4(5) ?
C2 C3 C4 . . 120.5(5) ?
C5 C4 C3 . . 116.9(5) ?
C5 C4 C41 . . 120.8(5) ?
C3 C4 C41 . . 122.2(5) ?
C6 C5 C4 . . 119.6(5) ?
N1 C6 C5 . . 123.6(5) ?

loop_
_geom_bond_atom_site_label_1
_geom_bond_atom_site_label_2
_geom_bond_site_symmetry_2
_geom_bond_distance
_geom_bond_publ_flag
Ti1 N1 5_566 2.191(4) ?
Ti1 N1 . 2.191(4) y
Ti1 Cl1 8 2.2975(11) ?
Ti1 Cl1 4_566 2.2975(11) ?
Ti1 Cl1 5_566 2.2975(10) ?
Ti1 Cl1 . 2.2976(10) y
N1 C6 . 1.346(7) ?
N1 C2 . 1.348(7) ?
C2 C3 . 1.385(7) ?
C3 C4 . 1.389(7) ?
C4 C5 . 1.386(8) ?
C4 C41 . 1.512(7) ?
C5 C6 . 1.382(7) ?

loop_
_geom_torsion_atom_site_label_1
_geom_torsion_atom_site_label_2
_geom_torsion_atom_site_label_3
_geom_torsion_atom_site_label_4
_geom_torsion_site_symmetry_1
_geom_torsion
_geom_torsion_publ_flag
N1 Ti1 N1 C6 5_566 180.0(7) ?
Cl1 Ti1 N1 C6 8 -44.95(3) ?
Cl1 Ti1 N1 C6 4_566 135.05(3) ?
Cl1 Ti1 N1 C6 5_566 -135.05(3) ?
Cl1 Ti1 N1 C6 . 44.95(3) y
N1 Ti1 N1 C2 5_566 0.0(7) ?
Cl1 Ti1 N1 C2 8 135.05(3) ?
Cl1 Ti1 N1 C2 4_566 -44.95(3) ?
Cl1 Ti1 N1 C2 5_566 44.95(3) ?
Cl1 Ti1 N1 C2 . -135.05(3) ?
C6 N1 C2 C3 . 0.000(2) ?
Ti1 N1 C2 C3 . 180.000(2) ?
N1 C2 C3 C4 . 0.000(2) ?
C2 C3 C4 C5 . 0.000(2) ?
C2 C3 C4 C41 . 180.000(2) ?
C3 C4 C5 C6 . 0.000(2) ?
C41 C4 C5 C6 . 180.000(2) ?
C2 N1 C6 C5 . 0.000(2) ?
Ti1 N1 C6 C5 . 180.0000(10) ?
C4 C5 C6 N1 . 0.000(2) ?
